data_2222957
loop_
_publ_author_name
'Smith, Graham'
'Wermuth, Urs D.'
'White, Jonathan M.'

_publ_section_title
;
 4-Chloroanilinium 2-carboxy-4,5-dichlorobenzoate
;
_journal_coeditor_code AT2844
_journal_issue 9
_journal_name_full 'Acta Crystallographica Section E'
_journal_page_first o2111
_journal_paper_doi 10.1107/S160053680903044X
_journal_volume 65
_journal_year 2009
_chemical_formula_iupac 'C6 H7 Cl N +, C8 H3 Cl2 O4 -'
_chemical_formula_moiety 'C6 H7 Cl N +, C8 H3 Cl2 O4 -'
_chemical_formula_sum 'C14 H10 Cl3 N O4'
_chemical_formula_weight 362.58
_chemical_melting_point 492
_chemical_name_common '4-chloroanilinium hydrogen 4,5-dichlorophthalate'
_chemical_name_systematic
;
4-Chloroanilinium 2-carboxy-4,5-dichlorobenzoate
;
_space_group_IT_number 5
_symmetry_cell_setting monoclinic
_symmetry_space_group_name_Hall 'C 2y'
_symmetry_space_group_name_H-M 'C 1 2 1'
_atom_sites_solution_hydrogens geom
_atom_sites_solution_primary direct
_atom_sites_solution_secondary difmap
_audit_creation_method 'SHELXL97 (Sheldrick, 2008)'
_cell_angle_alpha 90.00
_cell_angle_beta 109.815(5)
_cell_angle_gamma 90.00
_cell_formula_units_Z 4
_cell_length_a 12.8171(8)
_cell_length_b 7.5954(3)
_cell_length_c 16.0909(6)
_cell_measurement_reflns_used 1721
_cell_measurement_temperature 130(2)
_cell_measurement_theta_max 71.8387
_cell_measurement_theta_min 2.9119
_cell_volume 1473.72(13)
_computing_cell_refinement
;
CrysAlis RED (Oxford Diffraction, 2007)
;
_computing_data_collection
;
CrysAlis CCD (Oxford Diffraction, 2007)
;
_computing_data_reduction 'CrysAlis RED (Oxford Diffraction, 2007)'
_computing_molecular_graphics 'PLATON (Spek, 2009)'
_computing_publication_material 'PLATON (Spek, 2009)'
_computing_structure_refinement 'SHELXL97 (Sheldrick, 2008)'
_computing_structure_solution 'SHELXS97 (Sheldrick, 2008)'
_diffrn_ambient_temperature 130(2)
_diffrn_measured_fraction_theta_full 0.968
_diffrn_measured_fraction_theta_max 0.968
_diffrn_measurement_device_type 'Oxford Diffraction Gemini Ultra CCD-detector'
_diffrn_measurement_method \w
_diffrn_radiation_monochromator mirror
_diffrn_radiation_source 'Enhance Ultra (Cu) X-ray source'
_diffrn_radiation_type CuK\a
_diffrn_radiation_wavelength 1.54184
_diffrn_reflns_av_R_equivalents 0.0613
_diffrn_reflns_av_sigmaI/netI 0.0602
_diffrn_reflns_limit_h_max 14
_diffrn_reflns_limit_h_min -15
_diffrn_reflns_limit_k_max 8
_diffrn_reflns_limit_k_min -9
_diffrn_reflns_limit_l_max 19
_diffrn_reflns_limit_l_min -15
_diffrn_reflns_number 3680
_diffrn_reflns_theta_full 72.13
_diffrn_reflns_theta_max 72.13
_diffrn_reflns_theta_min 2.92
_diffrn_standards_number 0
_exptl_absorpt_coefficient_mu 5.801
_exptl_absorpt_correction_T_max 0.748
_exptl_absorpt_correction_T_min 0.201
_exptl_absorpt_correction_type multi-scan
_exptl_absorpt_process_details '(SADABS; Sheldrick, 1996)'
_exptl_crystal_colour colourless
_exptl_crystal_density_diffrn 1.634
_exptl_crystal_density_method 'not measured'
_exptl_crystal_description plate
_exptl_crystal_F_000 736
_exptl_crystal_size_max 0.34
_exptl_crystal_size_mid 0.27
_exptl_crystal_size_min 0.05
_refine_diff_density_max 0.635
_refine_diff_density_min -0.556
_refine_ls_abs_structure_details 'Flack (1983), 723 Friedel pairs'
_refine_ls_abs_structure_Flack 0.04(3)
_refine_ls_extinction_method none
_refine_ls_goodness_of_fit_ref 0.997
_refine_ls_hydrogen_treatment mixed
_refine_ls_matrix_type full
_refine_ls_number_parameters 215
_refine_ls_number_reflns 2288
_refine_ls_number_restraints 1
_refine_ls_restrained_S_all 0.997
_refine_ls_R_factor_all 0.0700
_refine_ls_R_factor_gt 0.0619
_refine_ls_shift/su_max 0.000
_refine_ls_shift/su_mean 0.000
_refine_ls_structure_factor_coef Fsqd
_refine_ls_weighting_details 'calc w=1/[\s^2^(Fo^2^)+(0.135P)^2^] where P=(Fo^2^+2Fc^2^)/3'
_refine_ls_weighting_scheme calc
_refine_ls_wR_factor_gt 0.1613
_refine_ls_wR_factor_ref 0.1751
_reflns_number_gt 1879
_reflns_number_total 2288
_reflns_threshold_expression I>2\s(I)
_cod_data_source_file at2844.cif
_cod_data_source_block I
_cod_original_sg_symbol_H-M 'C 2'
_cod_database_code 2222957
_cod_database_fobs_code 2222957

loop_
_symmetry_equiv_pos_as_xyz
'x, y, z'
'-x, y, -z'
'x+1/2, y+1/2, z'
'-x+1/2, y+1/2, -z'

loop_
_atom_site_aniso_label
_atom_site_aniso_U_11
_atom_site_aniso_U_22
_atom_site_aniso_U_33
_atom_site_aniso_U_12
_atom_site_aniso_U_13
_atom_site_aniso_U_23
Cl4 0.0444(9) 0.0546(10) 0.0141(6) -0.0005(8) 0.0035(5) 0.0056(6)
Cl5 0.0482(10) 0.0479(10) 0.0206(6) -0.0014(8) 0.0002(6) -0.0120(6)
O11 0.038(2) 0.035(3) 0.026(2) -0.011(2) 0.0037(17) 0.0002(19)
O12 0.031(2) 0.034(2) 0.0147(17) 0.0000(18) 0.0015(15) 0.0039(16)
O21 0.0266(18) 0.031(2) 0.0155(15) -0.0022(18) 0.0075(14) -0.0015(15)
O22 0.026(2) 0.033(3) 0.0203(17) 0.0019(17) 0.0050(15) -0.0038(16)
C1 0.028(3) 0.027(3) 0.017(2) 0.001(2) 0.006(2) -0.004(2)
C2 0.023(3) 0.029(3) 0.015(2) -0.001(2) 0.007(2) -0.001(2)
C3 0.028(3) 0.029(3) 0.020(2) 0.001(3) 0.008(2) -0.001(2)
C4 0.029(3) 0.043(4) 0.011(2) 0.002(3) 0.002(2) 0.000(2)
C5 0.030(3) 0.041(4) 0.017(2) -0.005(3) 0.001(2) -0.006(3)
C6 0.030(3) 0.031(3) 0.024(3) -0.003(3) 0.012(2) -0.002(2)
C11 0.022(3) 0.033(3) 0.019(3) -0.003(2) 0.008(2) -0.001(2)
C21 0.023(3) 0.030(3) 0.018(2) -0.002(2) 0.007(2) -0.001(2)
Cl4A 0.0489(9) 0.0436(10) 0.0201(6) -0.0072(8) 0.0073(6) -0.0054(6)
N1A 0.023(2) 0.030(3) 0.016(2) 0.001(2) 0.0050(16) 0.0040(19)
C1A 0.024(3) 0.029(3) 0.017(2) -0.004(2) 0.007(2) -0.003(2)
C2A 0.036(3) 0.029(3) 0.020(3) 0.005(3) 0.006(2) 0.001(2)
C3A 0.034(3) 0.039(4) 0.016(2) 0.000(3) 0.007(2) 0.001(2)
C4A 0.035(3) 0.029(3) 0.022(3) 0.003(3) 0.010(2) 0.000(2)
C5A 0.032(3) 0.031(3) 0.021(3) -0.002(3) 0.008(2) 0.002(2)
C6A 0.029(3) 0.032(4) 0.018(2) 0.000(3) 0.008(2) 0.002(2)

loop_
_atom_site_type_symbol
_atom_site_label
_atom_site_fract_x
_atom_site_fract_y
_atom_site_fract_z
_atom_site_U_iso_or_equiv
_atom_site_thermal_displace_type
_atom_site_calc_flag
_atom_site_refinement_flags
_atom_site_occupancy
Cl Cl4 0.39571(14) 0.8094(3) 0.55613(9) 0.0377(5) Uani . . 1.000
Cl Cl5 0.37318(14) 0.3980(3) 0.58289(9) 0.0418(5) Uani . . 1.000
O O11 0.5642(4) 0.3295(7) 0.9286(3) 0.0348(14) Uani . . 1.000
O O12 0.6750(3) 0.5632(6) 0.9688(2) 0.0282(11) Uani . . 1.000
O O21 0.7198(3) 0.9010(6) 0.8943(2) 0.0243(10) Uani . . 1.000
O O22 0.5704(3) 0.9285(6) 0.9364(2) 0.0272(13) Uani . . 1.000
C C1 0.5441(5) 0.5652(8) 0.8257(4) 0.0244(16) Uani . . 1.000
C C2 0.5583(5) 0.7457(8) 0.8141(3) 0.0222(16) Uani . . 1.000
C C3 0.5118(5) 0.8181(9) 0.7299(4) 0.0257(16) Uani . . 1.000
C C4 0.4522(5) 0.7126(9) 0.6581(4) 0.0289(18) Uani . . 1.000
C C5 0.4402(5) 0.5333(9) 0.6707(4) 0.0311(18) Uani . . 1.000
C C6 0.4861(5) 0.4599(9) 0.7537(4) 0.0276(17) Uani . . 1.000
C C11 0.5956(5) 0.4739(9) 0.9139(4) 0.0244(17) Uani . . 1.000
C C21 0.6212(4) 0.8673(7) 0.8897(3) 0.0237(16) Uani . . 1.000
Cl Cl4A 0.13666(14) 0.6564(2) 0.60330(9) 0.0387(5) Uani . . 1.000
N N1A 0.3688(4) 1.1240(7) 0.9059(3) 0.0234(14) Uani . . 1.000
C C1A 0.3149(5) 1.0096(8) 0.8304(3) 0.0233(16) Uani . . 1.000
C C2A 0.2717(5) 1.0813(9) 0.7460(4) 0.0292(17) Uani . . 1.000
C C3A 0.2162(5) 0.9729(9) 0.6753(4) 0.0300(18) Uani . . 1.000
C C4A 0.2064(5) 0.7965(9) 0.6903(4) 0.0286(17) Uani . . 1.000
C C5A 0.2510(5) 0.7210(9) 0.7743(4) 0.0283(17) Uani . . 1.000
C C6A 0.3054(5) 0.8316(9) 0.8443(3) 0.0263(18) Uani . . 1.000
H H3 0.52050 0.93760 0.72140 0.0310 Uiso calc R 1.000
H H6 0.47830 0.34000 0.76170 0.0340 Uiso calc R 1.000
H H12 0.700(3) 0.509(4) 1.015(2) 0.042(11) Uiso . . 1.000
H H2A 0.27990 1.20080 0.73710 0.0340 Uiso calc R 1.000
H H3A 0.18610 1.01900 0.61860 0.0360 Uiso calc R 1.000
H H5A 0.24450 0.60100 0.78290 0.0340 Uiso calc R 1.000
H H6A 0.33560 0.78560 0.90100 0.0320 Uiso calc R 1.000
H H11A 0.425(3) 1.179(4) 0.897(3) 0.035(10) Uiso . . 1.000
H H12A 0.393(4) 1.059(3) 0.954(2) 0.041(11) Uiso . . 1.000
H H13A 0.320(4) 1.202(4) 0.910(3) 0.038(11) Uiso . . 1.000

loop_
_atom_type_symbol
_atom_type_description
_atom_type_scat_dispersion_real
_atom_type_scat_dispersion_imag
_atom_type_scat_source
C C 0.0181 0.0091 'International Tables Vol C Tables 4.2.6.8 and 6.1.1.4'
H H 0.0000 0.0000 'International Tables Vol C Tables 4.2.6.8 and 6.1.1.4'
N N 0.0311 0.0180 'International Tables Vol C Tables 4.2.6.8 and 6.1.1.4'
O O 0.0492 0.0322 'International Tables Vol C Tables 4.2.6.8 and 6.1.1.4'
Cl Cl 0.3639 0.7018 'International Tables Vol C Tables 4.2.6.8 and 6.1.1.4'

loop_
_geom_angle_atom_site_label_1
_geom_angle_atom_site_label_2
_geom_angle_atom_site_label_3
_geom_angle_site_symmetry_1
_geom_angle_site_symmetry_2
_geom_angle_site_symmetry_3
_geom_angle
_geom_angle_publ_flag
C11 O12 H12 . . . 110(2) no
H11A N1A H12A . . . 110(4) no
H11A N1A H13A . . . 109(4) no
C1A N1A H13A . . . 108(3) no
C1A N1A H11A . . . 109(3) no
H12A N1A H13A . . . 111(4) no
C6 C1 C11 . . . 117.1(6) no
C2 C1 C11 . . . 122.5(5) no
C2 C1 C6 . . . 120.4(5) no
C1 C2 C3 . . . 118.8(5) no
C3 C2 C21 . . . 118.2(5) no
C1 C2 C21 . . . 122.9(5) no
C2 C3 C4 . . . 120.6(6) no
C3 C4 C5 . . . 119.7(6) no
Cl4 C4 C5 . . . 121.7(5) no
Cl4 C4 C3 . . . 118.6(5) no
Cl5 C5 C6 . . . 118.9(5) no
C4 C5 C6 . . . 120.2(6) no
Cl5 C5 C4 . . . 120.9(5) no
C1 C6 C5 . . . 120.2(6) no
O11 C11 C1 . . . 121.7(6) no
O11 C11 O12 . . . 125.1(6) no
O12 C11 C1 . . . 113.1(6) no
O21 C21 O22 . . . 127.4(5) no
O22 C21 C2 . . . 117.9(5) no
O21 C21 C2 . . . 114.6(5) no
C2 C3 H3 . . . 120.00 no
C4 C3 H3 . . . 120.00 no
C5 C6 H6 . . . 120.00 no
C1 C6 H6 . . . 120.00 no
C2A C1A C6A . . . 120.9(5) no
N1A C1A C6A . . . 119.3(4) no
N1A C1A C2A . . . 119.8(5) no
C1A C2A C3A . . . 119.4(6) no
C2A C3A C4A . . . 119.1(6) no
Cl4A C4A C3A . . . 120.4(5) no
Cl4A C4A C5A . . . 117.1(5) no
C3A C4A C5A . . . 122.5(6) no
C4A C5A C6A . . . 117.6(6) no
C1A C6A C5A . . . 120.5(5) no
C1A C2A H2A . . . 120.00 no
C3A C2A H2A . . . 120.00 no
C2A C3A H3A . . . 120.00 no
C4A C3A H3A . . . 120.00 no
C4A C5A H5A . . . 121.00 no
C6A C5A H5A . . . 121.00 no
C1A C6A H6A . . . 120.00 no
C5A C6A H6A . . . 120.00 no

loop_
_geom_bond_atom_site_label_1
_geom_bond_atom_site_label_2
_geom_bond_site_symmetry_1
_geom_bond_site_symmetry_2
_geom_bond_distance
_geom_bond_publ_flag
Cl4 C4 . . 1.718(6) no
Cl5 C5 . . 1.723(7) no
Cl4A C4A . . 1.744(7) no
O11 C11 . . 1.219(9) no
O12 C11 . . 1.291(8) no
O21 C21 . . 1.267(7) no
O22 C21 . . 1.240(6) no
O12 H12 . . 0.81(3) no
N1A C1A . . 1.463(7) no
N1A H13A . . 0.89(4) no
N1A H12A . . 0.88(3) no
N1A H11A . . 0.88(4) no
C1 C2 . . 1.404(9) no
C1 C11 . . 1.515(9) no
C1 C6 . . 1.397(9) no
C2 C21 . . 1.523(7) no
C2 C3 . . 1.395(8) no
C3 C4 . . 1.401(9) no
C4 C5 . . 1.393(10) no
C5 C6 . . 1.381(9) no
C3 H3 . . 0.9300 no
C6 H6 . . 0.9300 no
C1A C6A . . 1.383(9) no
C1A C2A . . 1.392(8) no
C2A C3A . . 1.389(9) no
C3A C4A . . 1.375(10) no
C4A C5A . . 1.400(9) no
C5A C6A . . 1.389(8) no
C2A H2A . . 0.9300 no
C3A H3A . . 0.9300 no
C5A H5A . . 0.9300 no
C6A H6A . . 0.9300 no

loop_
_geom_hbond_atom_site_label_D
_geom_hbond_atom_site_label_H
_geom_hbond_atom_site_label_A
_geom_hbond_site_symmetry_A
_geom_hbond_distance_DH
_geom_hbond_distance_HA
_geom_hbond_distance_DA
_geom_hbond_angle_DHA
_geom_hbond_publ_flag
O12 H12 O21 4_647 0.81(3) 1.69(3) 2.485(5) 166(4) yes
N1A H11A O11 1_565 0.89(4) 2.03(4) 2.867(8) 157(4) yes
N1A H11A O22 . 0.89(4) 2.59(4) 2.875(7) 100(2) yes
N1A H12A O22 . 0.88(3) 2.58(5) 2.875(7) 100(3) yes
N1A H12A O22 2_657 0.88(3) 1.94(3) 2.813(6) 172(5) yes
N1A H13A O12 3_455 0.88(4) 2.58(5) 3.019(7) 112(3) yes
N1A H13A O21 3_455 0.88(4) 1.94(4) 2.805(7) 166(4) yes
C5A H5A O21 3_445 0.93 2.45 3.212(8) 139 no

loop_
_geom_torsion_atom_site_label_1
_geom_torsion_atom_site_label_2
_geom_torsion_atom_site_label_3
_geom_torsion_atom_site_label_4
_geom_torsion_site_symmetry_1
_geom_torsion_site_symmetry_2
_geom_torsion_site_symmetry_3
_geom_torsion_site_symmetry_4
_geom_torsion
_geom_torsion_publ_flag
C6 C1 C2 C3 . . . . 1.2(10) no
C6 C1 C2 C21 . . . . -179.6(6) no
C11 C1 C2 C3 . . . . 177.4(6) no
C11 C1 C2 C21 . . . . -3.4(10) no
C2 C1 C6 C5 . . . . -1.4(10) no
C11 C1 C6 C5 . . . . -177.8(6) no
C2 C1 C11 O11 . . . . 163.7(7) no
C2 C1 C11 O12 . . . . -17.4(9) no
C6 C1 C11 O11 . . . . -20.0(10) no
C6 C1 C11 O12 . . . . 159.0(6) no
C1 C2 C3 C4 . . . . -0.2(10) no
C21 C2 C3 C4 . . . . -179.4(6) no
C1 C2 C21 O21 . . . . 100.2(7) no
C1 C2 C21 O22 . . . . -83.3(8) no
C3 C2 C21 O21 . . . . -80.6(7) no
C3 C2 C21 O22 . . . . 95.9(7) no
C2 C3 C4 Cl4 . . . . 179.4(5) no
C2 C3 C4 C5 . . . . -0.7(10) no
Cl4 C4 C5 Cl5 . . . . 3.1(9) no
Cl4 C4 C5 C6 . . . . -179.6(5) no
C3 C4 C5 Cl5 . . . . -176.9(5) no
C3 C4 C5 C6 . . . . 0.5(10) no
Cl5 C5 C6 C1 . . . . 177.9(5) no
C4 C5 C6 C1 . . . . 0.5(10) no
N1A C1A C2A C3A . . . . -177.1(6) no
C6A C1A C2A C3A . . . . 1.5(10) no
N1A C1A C6A C5A . . . . 177.6(6) no
C2A C1A C6A C5A . . . . -0.9(10) no
C1A C2A C3A C4A . . . . -0.8(10) no
C2A C3A C4A Cl4A . . . . 179.7(5) no
C2A C3A C4A C5A . . . . -0.5(10) no
Cl4A C4A C5A C6A . . . . -179.1(5) no
C3A C4A C5A C6A . . . . 1.0(10) no
C4A C5A C6A C1A . . . . -0.3(10) no

loop_
_cod_related_entry_id
_cod_related_entry_database
_cod_related_entry_code
1 ChemSpider 26000843
